data_2230124
loop_
_publ_author_name
'Sun, Hai-Qing'
'Wang, Xin-Qiang'
'Jin, Tao'

_publ_section_title
;
 Tris(allylthiourea-\k<i>S</i>)bromidozinc(II) bromide
;
_journal_coeditor_code RN2081
_journal_issue 5
_journal_name_full 'Acta Crystallographica Section E'
_journal_page_first m543
_journal_paper_doi 10.1107/S1600536811011809
_journal_volume 67
_journal_year 2011
_chemical_formula_iupac '[Zn Br (C4 H8 N2 S)3] Br'
_chemical_formula_moiety 'C12 H24 Br N6 S3 Zn +, Br -'
_chemical_formula_sum 'C12 H24 Br2 N6 S3 Zn'
_chemical_formula_weight 573.74
_chemical_name_systematic
;
Tris(allylthiourea-\k<i>S</i>)bromidozinc(II) bromide
;
_space_group_IT_number 146
_symmetry_cell_setting trigonal
_symmetry_space_group_name_Hall 'R 3'
_symmetry_space_group_name_H-M 'R 3 :H'
_atom_sites_solution_hydrogens geom
_atom_sites_solution_primary direct
_atom_sites_solution_secondary difmap
_audit_creation_method SHELXL-97
_cell_angle_alpha 90.00
_cell_angle_beta 90.00
_cell_angle_gamma 120.00
_cell_formula_units_Z 3
_cell_length_a 11.3591(2)
_cell_length_b 11.3591(2)
_cell_length_c 14.5172(4)
_cell_measurement_reflns_used 2071
_cell_measurement_temperature 296(2)
_cell_measurement_theta_max 27.46
_cell_measurement_theta_min 2.50
_cell_volume 1622.19(6)
_computing_cell_refinement 'SAINT (Bruker, 2005)'
_computing_data_collection 'APEX2 (Bruker, 2005)'
_computing_data_reduction 'SAINT (Bruker, 2005)'
_computing_molecular_graphics 'SHELXTL (Sheldrick, 2008)'
_computing_publication_material 'WINGX (Farrugia, 1999)'
_computing_structure_refinement 'SHELXL97 (Sheldrick, 2008)'
_computing_structure_solution 'SIR97 (Altomare <i>et al.</i>, 1999)'
_diffrn_ambient_temperature 296(2)
_diffrn_measured_fraction_theta_full 0.995
_diffrn_measured_fraction_theta_max 0.995
_diffrn_measurement_device_type 'Bruker APEXII CCD area-detector diffractometer'
_diffrn_measurement_method '\f and \w scans'
_diffrn_radiation_monochromator graphite
_diffrn_radiation_source 'fine-focus sealed tube'
_diffrn_radiation_type MoK\a
_diffrn_radiation_wavelength 0.71073
_diffrn_reflns_av_R_equivalents 0.0181
_diffrn_reflns_av_sigmaI/netI 0.0469
_diffrn_reflns_limit_h_max 14
_diffrn_reflns_limit_h_min -13
_diffrn_reflns_limit_k_max 10
_diffrn_reflns_limit_k_min -14
_diffrn_reflns_limit_l_max 18
_diffrn_reflns_limit_l_min -15
_diffrn_reflns_number 2605
_diffrn_reflns_theta_full 27.53
_diffrn_reflns_theta_max 27.53
_diffrn_reflns_theta_min 2.50
_diffrn_standards_number 0
_exptl_absorpt_coefficient_mu 5.128
_exptl_absorpt_correction_T_max 0.2941
_exptl_absorpt_correction_T_min 0.2648
_exptl_absorpt_correction_type multi-scan
_exptl_absorpt_process_details '(SADABS; Bruker, 2005)'
_exptl_crystal_colour colourless
_exptl_crystal_density_diffrn 1.762
_exptl_crystal_density_method 'not measured'
_exptl_crystal_description block
_exptl_crystal_F_000 858
_exptl_crystal_size_max 0.35
_exptl_crystal_size_mid 0.32
_exptl_crystal_size_min 0.32
_refine_diff_density_max 0.251
_refine_diff_density_min -0.326
_refine_ls_abs_structure_details 'Flack (1983), 522 Friedel pairs'
_refine_ls_abs_structure_Flack 0.047(8)
_refine_ls_extinction_method none
_refine_ls_goodness_of_fit_ref 0.954
_refine_ls_hydrogen_treatment constr
_refine_ls_matrix_type full
_refine_ls_number_parameters 73
_refine_ls_number_reflns 1359
_refine_ls_number_restraints 1
_refine_ls_restrained_S_all 0.954
_refine_ls_R_factor_all 0.0200
_refine_ls_R_factor_gt 0.0189
_refine_ls_shift/su_max 0.001
_refine_ls_shift/su_mean 0.000
_refine_ls_structure_factor_coef Fsqd
_refine_ls_weighting_details 'calc w=1/[\s^2^(Fo^2^)+(0.0000P)^2^+0.0000P] where P=(Fo^2^+2Fc^2^)/3'
_refine_ls_weighting_scheme calc
_refine_ls_wR_factor_gt 0.0441
_refine_ls_wR_factor_ref 0.0445
_reflns_number_gt 1305
_reflns_number_total 1359
_reflns_threshold_expression >2sigma(I)
_cod_data_source_file rn2081.cif
_cod_data_source_block I
_cod_original_sg_symbol_H-M R3
_cod_database_code 2230124
_cod_database_fobs_code 2230124

loop_
_symmetry_equiv_pos_as_xyz
'x, y, z'
'-y, x-y, z'
'-x+y, -x, z'
'x+2/3, y+1/3, z+1/3'
'-y+2/3, x-y+1/3, z+1/3'
'-x+y+2/3, -x+1/3, z+1/3'
'x+1/3, y+2/3, z+2/3'
'-y+1/3, x-y+2/3, z+2/3'
'-x+y+1/3, -x+2/3, z+2/3'

loop_
_atom_site_type_symbol
_atom_site_label
_atom_site_fract_x
_atom_site_fract_y
_atom_site_fract_z
_atom_site_U_iso_or_equiv
_atom_site_adp_type
_atom_site_calc_flag
_atom_site_refinement_flags
_atom_site_occupancy
_atom_site_disorder_assembly
_atom_site_disorder_group
Zn Zn1 0.3333 0.6667 0.59387(3) 0.02676(12) Uani d S 1 . .
Br Br2 0.3333 0.6667 0.33457(3) 0.03334(12) Uani d S 1 . .
Br Br1 0.3333 0.6667 0.76360(3) 0.04428(15) Uani d S 1 . .
S S1 0.19315(8) 0.43514(7) 0.56132(5) 0.03569(18) Uani d . 1 . .
N N2 0.2489(3) 0.2409(2) 0.53827(17) 0.0356(5) Uani d . 1 . .
H H2 0.1781 0.1993 0.5727 0.043 Uiso calc R 1 . .
N N1 0.3941(3) 0.4382(2) 0.46202(16) 0.0380(6) Uani d . 1 . .
H H1A 0.4379 0.4009 0.4402 0.046 Uiso calc R 1 . .
H H1B 0.4190 0.5211 0.4483 0.046 Uiso calc R 1 . .
C C2 0.3134(3) 0.1641(3) 0.5097(2) 0.0397(7) Uani d . 1 . .
H H2A 0.2822 0.0861 0.5501 0.048 Uiso calc R 1 . .
H H2B 0.4107 0.2207 0.5188 0.048 Uiso calc R 1 . .
C C1 0.2880(3) 0.3680(3) 0.51681(16) 0.0280(5) Uani d . 1 . .
C C3 0.2890(4) 0.1143(4) 0.4121(2) 0.0526(9) Uani d . 1 . .
H H3 0.3323 0.0673 0.3931 0.063 Uiso calc R 1 . .
C C4 0.2152(5) 0.1295(4) 0.3523(3) 0.0690(11) Uani d . 1 . .
H H4A 0.1697 0.1757 0.3677 0.083 Uiso calc R 1 . .
H H4B 0.2069 0.0943 0.2932 0.083 Uiso calc R 1 . .

loop_
_atom_site_aniso_label
_atom_site_aniso_U_11
_atom_site_aniso_U_22
_atom_site_aniso_U_33
_atom_site_aniso_U_12
_atom_site_aniso_U_13
_atom_site_aniso_U_23
Zn1 0.02154(17) 0.02154(17) 0.0372(3) 0.01077(8) 0.000 0.000
Br2 0.03343(18) 0.03343(18) 0.0332(2) 0.01672(9) 0.000 0.000
Br1 0.0489(2) 0.0489(2) 0.0351(2) 0.02443(11) 0.000 0.000
S1 0.0256(4) 0.0211(3) 0.0567(4) 0.0089(3) 0.0086(3) -0.0029(3)
N2 0.0387(14) 0.0236(12) 0.0457(11) 0.0164(11) 0.0132(11) 0.0082(10)
N1 0.0420(15) 0.0247(12) 0.0473(12) 0.0166(12) 0.0169(11) 0.0073(10)
C2 0.0461(19) 0.0288(15) 0.0507(15) 0.0236(14) 0.0055(14) 0.0045(13)
C1 0.0317(15) 0.0225(14) 0.0312(11) 0.0146(12) -0.0006(11) -0.0038(10)
C3 0.061(2) 0.0367(18) 0.063(2) 0.0268(18) 0.0123(18) -0.0036(16)
C4 0.079(3) 0.058(2) 0.059(2) 0.026(2) -0.005(2) -0.0069(18)

loop_
_atom_type_symbol
_atom_type_description
_atom_type_scat_dispersion_real
_atom_type_scat_dispersion_imag
_atom_type_scat_source
C C 0.0033 0.0016 'International Tables Vol C Tables 4.2.6.8 and 6.1.1.4'
H H 0.0000 0.0000 'International Tables Vol C Tables 4.2.6.8 and 6.1.1.4'
N N 0.0061 0.0033 'International Tables Vol C Tables 4.2.6.8 and 6.1.1.4'
S S 0.1246 0.1234 'International Tables Vol C Tables 4.2.6.8 and 6.1.1.4'
Zn Zn 0.2839 1.4301 'International Tables Vol C Tables 4.2.6.8 and 6.1.1.4'
Br Br -0.2901 2.4595 'International Tables Vol C Tables 4.2.6.8 and 6.1.1.4'

loop_
_geom_angle_atom_site_label_1
_geom_angle_atom_site_label_2
_geom_angle_atom_site_label_3
_geom_angle_site_symmetry_1
_geom_angle_site_symmetry_3
_geom_angle
_geom_angle_publ_flag
S1 Zn1 S1 3_565 . 116.038(14) ?
S1 Zn1 S1 3_565 2_665 116.038(14) ?
S1 Zn1 S1 . 2_665 116.038(13) ?
S1 Zn1 Br1 3_565 . 101.64(2) ?
S1 Zn1 Br1 . . 101.64(2) ?
S1 Zn1 Br1 2_665 . 101.64(2) ?
C1 S1 Zn1 . . 110.33(10) ?
C1 N2 C2 . . 126.6(3) ?
C1 N2 H2 . . 116.7 ?
C2 N2 H2 . . 116.7 ?
C1 N1 H1A . . 120.0 ?
C1 N1 H1B . . 120.0 ?
H1A N1 H1B . . 120.0 ?
N2 C2 C3 . . 116.3(3) ?
N2 C2 H2A . . 108.2 ?
C3 C2 H2A . . 108.2 ?
N2 C2 H2B . . 108.2 ?
C3 C2 H2B . . 108.2 ?
H2A C2 H2B . . 107.4 ?
N2 C1 N1 . . 120.5(3) ?
N2 C1 S1 . . 116.9(2) ?
N1 C1 S1 . . 122.6(2) ?
C4 C3 C2 . . 127.0(4) ?
C4 C3 H3 . . 116.5 ?
C2 C3 H3 . . 116.5 ?
C3 C4 H4A . . 120.0 ?
C3 C4 H4B . . 120.0 ?
H4A C4 H4B . . 120.0 ?

loop_
_geom_bond_atom_site_label_1
_geom_bond_atom_site_label_2
_geom_bond_site_symmetry_2
_geom_bond_distance
_geom_bond_publ_flag
Zn1 S1 3_565 2.3426(7) ?
Zn1 S1 . 2.3426(7) ?
Zn1 S1 2_665 2.3426(7) ?
Zn1 Br1 . 2.4640(6) ?
S1 C1 . 1.727(3) ?
N2 C1 . 1.318(4) ?
N2 C2 . 1.452(4) ?
N2 H2 . 0.8600 ?
N1 C1 . 1.327(3) ?
N1 H1A . 0.8600 ?
N1 H1B . 0.8600 ?
C2 C3 . 1.499(5) ?
C2 H2A . 0.9700 ?
C2 H2B . 0.9700 ?
C3 C4 . 1.278(6) ?
C3 H3 . 0.9300 ?
C4 H4A . 0.9300 ?
C4 H4B . 0.9300 ?

loop_
_geom_torsion_atom_site_label_1
_geom_torsion_atom_site_label_2
_geom_torsion_atom_site_label_3
_geom_torsion_atom_site_label_4
_geom_torsion_site_symmetry_1
_geom_torsion_site_symmetry_2
_geom_torsion_site_symmetry_3
_geom_torsion_site_symmetry_4
_geom_torsion
_geom_torsion_publ_flag
S1 Zn1 S1 C1 3_565 . . . 141.40(9) ?
S1 Zn1 S1 C1 2_665 . . . -0.08(10) ?
Br1 Zn1 S1 C1 . . . . -109.34(9) ?
C1 N2 C2 C3 . . . . -75.8(4) ?
C2 N2 C1 N1 . . . . 1.8(4) ?
C2 N2 C1 S1 . . . . -179.4(2) ?
Zn1 S1 C1 N2 . . . . 145.88(19) ?
Zn1 S1 C1 N1 . . . . -35.4(2) ?
N2 C2 C3 C4 . . . . -1.8(6) ?
